data_2004557
loop_
_publ_author_name
'Kopf, J.'
'Bretzke, C.'
'Domnin, I. N.'
'Plotkin, V. N.'

_publ_section_title
;
 1,3-Dicyclopropyl-2-(1,2,3-triphenylcyclopropen-3-yl)propane-1,3-dione:
 a Substituted Cyclopropene with a \b-Dicarbonyl Fragment
;
_journal_issue 3
_journal_name_full 'Acta Crystallographica Section C'
_journal_page_first 722
_journal_page_last 724
_journal_paper_doi 10.1107/S0108270195012959
_journal_volume 52
_journal_year 1996
_chemical_formula_sum 'C30 H26 O2'
_chemical_formula_weight 418.51
_chemical_melting_point 397.8(3)
_chemical_name_systematic
;
1,3-Dicyclopropyl-2-(1',2',3'-triphenylcyclopropen-3-yl)-propane-1,3-dione
;
_space_group_IT_number 14
_symmetry_cell_setting monoclinic
_symmetry_space_group_name_Hall '-P 2yn'
_symmetry_space_group_name_H-M 'P 1 21/n 1'
_audit_creation_method SHELXL
_cell_angle_alpha 90.0
_cell_angle_beta 94.850(10)
_cell_angle_gamma 90.0
_cell_formula_units_Z 4
_cell_length_a 9.0010(10)
_cell_length_b 10.3210(10)
_cell_length_c 25.121(2)
_cell_measurement_reflns_used 25
_cell_measurement_temperature 293.0(10)
_cell_measurement_theta_max 48.8
_cell_measurement_theta_min 42.9
_cell_volume 2325.4(4)
_computing_cell_refinement 'CAD-4 Software'
_computing_data_collection 'CAD-4 Software (Enraf-Nonius, 1989)'
_computing_data_reduction 'CADSHEL (Kopf, 1987)'
_computing_molecular_graphics 'SHELXTL-Plus (Sheldrick, 1992)'
_computing_structure_refinement 'SHELXL93 (Sheldrick, 1993)'
_computing_structure_solution 'SHELXS86 (Sheldrick, 1990)'
_diffrn_ambient_temperature 293.0(10)
_diffrn_measurement_device 'Enraf-Nonius CAD-4 diffractometer'
_diffrn_measurement_method '\w/2\q scans'
_diffrn_radiation_monochromator graphite
_diffrn_radiation_source 'fine-focus sealed tube'
_diffrn_radiation_type CuK\a
_diffrn_radiation_wavelength 1.54178
_diffrn_reflns_av_R_equivalents 0.0233
_diffrn_reflns_av_sigmaI/netI 0.0134
_diffrn_reflns_limit_h_max 11
_diffrn_reflns_limit_h_min -11
_diffrn_reflns_limit_k_max 13
_diffrn_reflns_limit_k_min -10
_diffrn_reflns_limit_l_max 31
_diffrn_reflns_limit_l_min -31
_diffrn_reflns_number 6149
_diffrn_reflns_theta_max 76.5
_diffrn_reflns_theta_min 3.5
_diffrn_standards_decay_% 1
_diffrn_standards_interval_time 120
_diffrn_standards_number 3
_exptl_absorpt_coefficient_mu 0.571
_exptl_absorpt_correction_type none
_exptl_crystal_colour colorless
_exptl_crystal_density_diffrn 1.195
_exptl_crystal_density_meas ?
_exptl_crystal_density_method 'not determined'
_exptl_crystal_description 'transparent blocks'
_exptl_crystal_F_000 888
_exptl_crystal_size_max 0.6
_exptl_crystal_size_mid 0.4
_exptl_crystal_size_min 0.4
_refine_diff_density_max 0.233
_refine_diff_density_min -0.175
_refine_ls_extinction_coef 0.0161(8)
_refine_ls_extinction_method SHELXL
_refine_ls_goodness_of_fit_all 1.049
_refine_ls_goodness_of_fit_obs 1.070
_refine_ls_hydrogen_treatment ' refined with distance restraints (SHELXL93; Sheldrick, 1993)'
_refine_ls_matrix_type full
_refine_ls_number_parameters 339
_refine_ls_number_reflns 4608
_refine_ls_number_restraints 6
_refine_ls_restrained_S_all 1.050
_refine_ls_restrained_S_obs 1.071
_refine_ls_R_factor_all 0.0504
_refine_ls_R_factor_obs 0.0482
_refine_ls_shift/esd_max '-0.716 for y of C62A'
_refine_ls_shift/esd_mean 0.060
_refine_ls_structure_factor_coef Fsqd
_refine_ls_weighting_details 'w = 1/[\s^2^(Fo^2^)+(0.0717P)^2^+0.4562P] where P=(Fo^2^+2Fc^2^)/3'
_refine_ls_weighting_scheme calc
_refine_ls_wR_factor_all 0.1420
_refine_ls_wR_factor_obs 0.1397
_reflns_number_observed 4308
_reflns_number_total 4608
_reflns_observed_criterion >2sigma(I)
_cod_data_source_file ab1296.cif
_cod_data_source_block peter9
_cod_depositor_comments
;
The following automatic conversions were performed:

'_chemical_melting_point' value '397.5-398 K' was changed to
'397.8(3)' - the average value was taken and precision was estimated.

Automatic conversion script
Id: cif_fix_values 1715 2011-07-08 13:25:40Z adriana 

The following automatic conversions were performed:

'_exptl_crystal_density_meas' value 'not determined' was changed to
'?' - the value is perceived as not measured.

Automatic conversion script
Id: cif_fix_values 3008 2015-01-20 13:52:24Z robertas 

The following automatic conversions were performed:

'_refine_ls_weighting_scheme' value 'calc w =
1/[\s^2^(Fo^2^)+(0.0717P)^2^+0.4562P] where P=(Fo^2^+2Fc^2^)/3' was
changed to 'calc'. New tag '_refine_ls_weighting_details' was
created. The value of the new tag was set to 'w =
1/[\s^2^(Fo^2^)+(0.0717P)^2^+0.4562P] where P=(Fo^2^+2Fc^2^)/3'.

Automatic conversion script
Id: cif_fix_values 3143 2015-03-26 13:38:13Z robertas 
;
_cod_original_sg_symbol_H-M 'P 21/n'
_cod_database_code 2004557

loop_
_symmetry_equiv_pos_as_xyz
'x, y, z'
'-x+1/2, y+1/2, -z+1/2'
'-x, -y, -z'
'x-1/2, -y-1/2, z-1/2'

loop_
_atom_site_aniso_label
_atom_site_aniso_U_11
_atom_site_aniso_U_22
_atom_site_aniso_U_33
_atom_site_aniso_U_12
_atom_site_aniso_U_13
_atom_site_aniso_U_23
O5 0.0578(6) 0.1017(9) 0.0627(6) -0.0275(6) 0.0082(5) 0.0107(6)
O6 0.0683(7) 0.0580(7) 0.0979(8) 0.0025(5) 0.0214(6) 0.0180(6)
C1 0.0496(7) 0.0519(7) 0.0428(6) -0.0071(5) 0.0062(5) 0.0033(5)
C2 0.0547(7) 0.0550(8) 0.0479(6) -0.0042(6) 0.0036(5) 0.0009(6)
C3 0.0540(7) 0.0560(8) 0.0434(6) -0.0030(6) 0.0059(5) 0.0000(5)
C4 0.0467(6) 0.0507(7) 0.0443(6) -0.0072(5) 0.0063(5) 0.0029(5)
C5 0.0478(7) 0.0575(8) 0.0478(6) -0.0027(6) 0.0066(5) 0.0073(5)
C6 0.0498(7) 0.0582(8) 0.0477(6) -0.0054(6) 0.0058(5) 0.0045(6)
C11 0.0494(7) 0.0549(8) 0.0465(6) -0.0071(6) 0.0065(5) 0.0070(5)
C12 0.0611(8) 0.0547(8) 0.0611(8) -0.0025(7) -0.0005(6) -0.0001(6)
C13 0.0674(9) 0.0571(9) 0.0809(10) 0.0028(7) 0.0062(8) 0.0018(8)
C14 0.0556(8) 0.0747(11) 0.0849(11) 0.0047(8) 0.0009(8) 0.0146(9)
C15 0.0639(9) 0.1051(15) 0.0661(9) 0.0062(9) -0.0119(8) 0.0011(9)
C16 0.0611(9) 0.0926(12) 0.0530(8) 0.0043(8) -0.0011(6) -0.0053(8)
C21 0.0581(8) 0.0535(8) 0.0558(7) -0.0062(6) -0.0062(6) 0.0028(6)
C22 0.0990(13) 0.0617(10) 0.0640(9) -0.0130(9) 0.0064(9) -0.0051(7)
C23 0.114(2) 0.0652(11) 0.0836(12) -0.0102(11) -0.0024(11) -0.0148(9)
C24 0.1000(14) 0.0604(11) 0.111(2) -0.0216(10) -0.0072(12) -0.0066(10)
C25 0.103(2) 0.0778(13) 0.123(2) -0.0351(12) 0.0239(14) 0.0013(13)
C26 0.0819(11) 0.0713(11) 0.0855(12) -0.0209(9) 0.0171(9) -0.0027(9)
C31 0.0500(7) 0.0622(8) 0.0407(6) -0.0054(6) 0.0041(5) 0.0020(5)
C32 0.0642(9) 0.0640(9) 0.0529(7) -0.0088(7) 0.0079(6) 0.0002(6)
C33 0.0801(11) 0.0704(11) 0.0713(10) -0.0146(8) 0.0066(8) 0.0160(8)
C34 0.0807(11) 0.107(2) 0.0572(9) -0.0175(10) 0.0133(8) 0.0221(9)
C35 0.0913(13) 0.110(2) 0.0535(9) -0.0050(11) 0.0268(8) -0.0029(9)
C36 0.0807(11) 0.0734(11) 0.0577(8) -0.0047(8) 0.0197(7) -0.0059(7)
C51 0.0816(10) 0.0693(10) 0.0459(7) -0.0129(8) 0.0107(7) 0.0033(6)
C52 0.165(3) 0.141(2) 0.0760(13) -0.031(2) 0.062(2) -0.021(2)
C53 0.177(3) 0.112(2) 0.0581(11) -0.044(2) -0.0180(13) 0.0305(12)
C61 0.0472(7) 0.0839(11) 0.0690(9) -0.0040(7) 0.0088(6) 0.0222(8)
C62A 0.052(5) 0.156(9) 0.163(9) 0.019(5) 0.041(5) 0.044(8)
C63A 0.060(3) 0.149(7) 0.103(4) -0.023(3) -0.015(3) 0.040(4)
C62B 0.108(5) 0.123(5) 0.156(6) 0.006(4) 0.083(5) 0.011(5)
C63B 0.042(3) 0.109(7) 0.204(11) 0.008(3) 0.004(5) 0.076(6)

loop_
_atom_site_label
_atom_site_occupancy
_atom_site_fract_x
_atom_site_fract_y
_atom_site_fract_z
_atom_site_U_iso_or_equiv
_atom_site_thermal_displace_type
_atom_site_calc_flag
_atom_site_refinement_flags
_atom_site_disorder_group
_atom_site_type_symbol
O5 1 .47945(12) .03376(13) .23667(4) .0739(4) Uani d . . O
O6 1 .82279(13) -.04374(11) .22556(5) .0739(3) Uani d . . O
C1 1 .60003(14) .12936(13) .14325(5) .0480(3) Uani d . . C
C2 1 .6183(2) .00607(14) .11164(5) .0526(3) Uani d . . C
C3 1 .68717(15) .10675(14) .09508(5) .0511(3) Uani d . . C
C4 1 .68156(14) .14363(13) .19918(5) .0471(3) Uani d . . C
H4 1 .70883(14) .23488(13) .20466(5) .045(3) Uiso calc R . H
C5 1 .58814(14) .10175(14) .24414(5) .0509(3) Uani d . . C
C6 1 .82396(15) .06241(14) .20516(5) .0518(3) Uani d . . C
C11 1 .45711(15) .20526(14) .13357(5) .0501(3) Uani d . . C
C12 1 .4135(2) .29993(15) .16834(6) .0593(4) Uani d . . C
H12 1 .4738(2) .31791(15) .19936(6) .073(5) Uiso calc R . H
C13 1 .2815(2) .3681(2) .15762(7) .0685(4) Uani d . . C
H13 1 .2537(2) .4301(2) .18174(7) .084(6) Uiso calc R . H
C14 1 .1917(2) .3449(2) .11168(7) .0720(4) Uani d . . C
H14 1 .1031(2) .3904(2) .10454(7) .088(6) Uiso calc R . H
C15 1 .2347(2) .2533(2) .07647(7) .0793(5) Uani d . . C
H15 1 .1757(2) .2379(2) .04492(7) .107(7) Uiso calc R . H
C16 1 .3644(2) .1842(2) .08739(6) .0693(4) Uani d . . C
H16 1 .3906(2) .1217(2) .06320(6) .097(7) Uiso calc R . H
C21 1 .5679(2) -0.12631(14) .10361(6) .0564(4) Uani d . . C
C22 1 .6114(2) -0.1981(2) .06102(7) .0749(5) Uani d . . C
H22 1 .6752(2) -0.1613(2) .03797(7) .090(6) Uiso calc R . H
C23 1 .5617(3) -0.3234(2) .05224(9) .0882(6) Uani d . . C
H23 1 .5912(3) -0.3698(2) .02322(9) .121(9) Uiso calc R . H
C24 1 .4702(3) -0.3789(2) .08566(10) .0915(6) Uani d . . C
H24 1 .4383(3) -0.4639(2) .08010(10) .111(7) Uiso calc R . H
C25 1 .4249(3) -0.3094(2) .12759(11) .1004(7) Uani d . . C
H25 1 .3605(3) -0.3473(2) .15011(11) .157(12) Uiso calc R . H
C26 1 .4732(2) -0.1832(2) .13724(8) .0790(5) Uani d . . C
H26 1 .4420(2) -0.1373(2) .16614(8) .103(7) Uiso calc R . H
C31 1 .76244(15) .17614(14) .05500(5) .0509(3) Uani d . . C
C32 1 .7722(2) .3097(2) .05692(6) .0602(4) Uani d . . C
H32 1 .7338(2) .3543(2) .08486(6) .069(5) Uiso calc R . H
C33 1 .8383(2) .3778(2) .01779(7) .0739(5) Uani d . . C
H33 1 .8446(2) .4677(2) .01966(7) .090(6) Uiso calc R . H
C34 1 .8945(2) .3132(2) -.02371(7) .0812(5) Uani d . . C
H34 1 .9385(2) .3591(2) -.05011(7) .099(7) Uiso calc R . H
C35 1 .8859(2) .1818(2) -.02620(7) .0838(6) Uani d . . C
H35 1 .9244(2) .1383(2) -.05439(7) .123(8) Uiso calc R . H
C36 1 .8206(2) .1119(2) .01266(6) .0698(4) Uani d . . C
H36 1 .8156(2) .0220(2) .01049(6) .083(6) Uiso calc R . H
C51 1 .6432(2) .1469(2) .29784(6) .0653(4) Uani d . . C
H51 1 .7293(2) .2054(2) .30036(6) .084(6) Uiso calc R . H
C52 1 .5332(4) .1632(3) .33784(10) .1247(11) Uani d . . C
H521 1 .5501(4) .2325(3) .36372(10) .150(11) Uiso calc R . H
H522 1 .4292(4) .1470(3) .32639(10) .104(8) Uiso calc R . H
C53 1 .6299(4) .0558(3) .34257(8) .1175(10) Uani d . . C
H531 1 .5876(4) -.0289(3) .33415(8) .127(9) Uiso calc R . H
H532 1 .7085(4) .0566(3) .37148(8) .130(9) Uiso calc R . H
C61 1 .96060(15) .1187(2) .18707(6) .0665(4) Uani d D . C
H61A .50 .95021(15) .1854(2) .15924(6) .070(10) Uiso calc PR 1 H
H61B .50 .95599(15) .2087(2) .17460(6) .072(11) Uiso calc PR 2 H
C62A .50 1.0989(9) .0408(13) .1917(5) .122(3) Uani d PD 1 C
H62B .50 1.0911(9) -.0493(13) .2020(5) .089(14) Uiso calc PR 1 H
H62C .50 1.1720(9) .0579(13) .1664(5) .098(13) Uiso calc PR 1 H
C63A .50 1.0798(6) .1356(8) .2310(2) .105(2) Uani d PD 1 C
H63B .50 1.1406(6) .2131(8) .2306(2) .130(19) Uiso calc PR 1 H
H63C .50 1.0597(6) .1059(8) .2663(2) .076(10) Uiso calc PR 1 H
C62B .50 1.0513(9) .0267(7) .1581(3) .125(3) Uani d PD 2 C
H62D .50 1.0167(9) -.0622(7) .1546(3) .16(3) Uiso calc PR 2 H
H62E .50 1.0991(9) .0594(7) .1276(3) .110(15) Uiso calc PR 2 H
C63B .50 1.1071(7) .0691(11) .2092(4) .119(3) Uani d PD 2 C
H63D .50 1.1906(7) .1289(11) .2114(4) .116(16) Uiso calc PR 2 H
H63E .50 1.1082(7) .0074(11) .2383(4) .103(14) Uiso calc PR 2 H

loop_
_atom_type_symbol
_atom_type_description
_atom_type_scat_dispersion_real
_atom_type_scat_dispersion_imag
_atom_type_scat_source
C C 0.0181 0.0091 'International Tables Vol C Tables 4.2.6.8 and 6.1.1.4'
H H 0.0000 0.0000 'International Tables Vol C Tables 4.2.6.8 and 6.1.1.4'
O O 0.0492 0.0322 'International Tables Vol C Tables 4.2.6.8 and 6.1.1.4'

loop_
_geom_angle_atom_site_label_1
_geom_angle_atom_site_label_2
_geom_angle_atom_site_label_3
_geom_angle
_geom_angle_publ_flag
C11 C1 C3 116.33(10) ?
C11 C1 C2 118.69(11) ?
C3 C1 C2 50.66(8) yes
C11 C1 C4 115.63(11) ?
C3 C1 C4 120.39(11) yes
C2 C1 C4 119.67(11) yes
C3 C2 C21 149.75(13) ?
C3 C2 C1 64.62(10) yes
C21 C2 C1 144.93(12) ?
C2 C3 C31 152.03(13) ?
C2 C3 C1 64.72(10) yes
C31 C3 C1 141.52(13) ?
C5 C4 C6 106.37(10) yes
C5 C4 C1 113.53(10) yes
C6 C4 C1 111.66(11) yes
C5 C4 H4 108.38(7) ?
C6 C4 H4 108.38(7) ?
C1 C4 H4 108.37(7) ?
O5 C5 C51 122.17(12) ?
O5 C5 C4 122.69(12) ?
C51 C5 C4 115.11(12) ?
O6 C6 C61 121.83(13) ?
O6 C6 C4 120.07(12) ?
C61 C6 C4 118.07(12) ?
C12 C11 C16 117.00(14) ?
C12 C11 C1 123.14(12) ?
C16 C11 C1 119.84(13) ?
C11 C12 C13 121.17(14) ?
C11 C12 H12 119.42(8) ?
C13 C12 H12 119.41(10) ?
C14 C13 C12 120.5(2) ?
C14 C13 H13 119.73(11) ?
C12 C13 H13 119.73(10) ?
C13 C14 C15 118.9(2) ?
C13 C14 H14 120.53(11) ?
C15 C14 H14 120.53(10) ?
C14 C15 C16 120.6(2) ?
C14 C15 H15 119.68(10) ?
C16 C15 H15 119.68(11) ?
C15 C16 C11 121.7(2) ?
C15 C16 H16 119.16(11) ?
C11 C16 H16 119.16(10) ?
C26 C21 C22 118.3(2) ?
C26 C21 C2 121.18(14) ?
C22 C21 C2 120.46(14) ?
C23 C22 C21 121.0(2) ?
C23 C22 H22 119.49(13) ?
C21 C22 H22 119.47(10) ?
C24 C23 C22 120.3(2) ?
C24 C23 H23 119.86(12) ?
C22 C23 H23 119.86(13) ?
C23 C24 C25 119.6(2) ?
C23 C24 H24 120.20(12) ?
C25 C24 H24 120.19(12) ?
C24 C25 C26 121.2(2) ?
C24 C25 H25 119.39(12) ?
C26 C25 H25 119.39(13) ?
C21 C26 C25 119.5(2) ?
C21 C26 H26 120.25(10) ?
C25 C26 H26 120.25(13) ?
C32 C31 C36 118.34(13) ?
C32 C31 C3 120.05(13) ?
C36 C31 C3 121.55(14) ?
C31 C32 C33 120.82(15) ?
C31 C32 H32 119.59(8) ?
C33 C32 H32 119.59(11) ?
C34 C33 C32 120.1(2) ?
C34 C33 H33 119.94(11) ?
C32 C33 H33 119.94(11) ?
C35 C34 C33 119.8(2) ?
C35 C34 H34 120.09(10) ?
C33 C34 H34 120.09(11) ?
C34 C35 C36 120.9(2) ?
C34 C35 H35 119.55(10) ?
C36 C35 H35 119.55(12) ?
C35 C36 C31 120.0(2) ?
C35 C36 H36 120.00(12) ?
C31 C36 H36 120.00(9) ?
C5 C51 C53 116.9(2) ?
C5 C51 C52 117.8(2) ?
C53 C51 C52 56.9(2) ?
C5 C51 H51 117.20(8) ?
C53 C51 H51 117.20(13) ?
C52 C51 H51 117.20(14) ?
C53 C52 C51 61.5(2) ?
C53 C52 H521 117.6(2) ?
C51 C52 H521 117.60(14) ?
C53 C52 H522 117.6(2) ?
C51 C52 H522 117.6(2) ?
H521 C52 H522 114.7 ?
C52 C53 C51 61.59(15) ?
C52 C53 H531 117.6(2) ?
C51 C53 H531 117.61(12) ?
C52 C53 H532 117.6(2) ?
C51 C53 H532 117.60(13) ?
H531 C53 H532 114.7 ?
C6 C61 C62A 118.9(7) ?
C6 C61 C63B 119.4(5) ?
C6 C61 C63A 112.9(3) ?
C62A C61 C63A 56.87(11) ?
C6 C61 C62B 114.2(4) ?
C63B C61 C62B 56.81(11) ?
C6 C61 H61A 117.73(8) ?
C62A C61 H61A 118.2(7) ?
C63A C61 H61A 117.6(3) ?
C6 C61 H61B 117.47(8) ?
C63B C61 H61B 117.3(5) ?
C62B C61 H61B 117.5(3) ?
C63A C62A C61 61.75(11) ?
C63A C62A H62B 118.2(9) ?
C61 C62A H62B 118.1(7) ?
C63A C62A H62C 117.0(9) ?
C61 C62A H62C 117.1(7) ?
H62B C62A H62C 114.7 ?
C62A C63A C61 61.38(12) ?
C62A C63A H63B 118.2(9) ?
C61 C63A H63B 117.7(3) ?
C62A C63A H63C 117.1(9) ?
C61 C63A H63C 117.5(3) ?
H63B C63A H63C 114.7 ?
C63B C62B C61 61.43(12) ?
C63B C62B H62D 117.9(7) ?
C61 C62B H62D 117.7(3) ?
C63B C62B H62E 117.3(7) ?
C61 C62B H62E 117.6(3) ?
H62D C62B H62E 114.7 ?
C62B C63B C61 61.77(12) ?
C62B C63B H63D 117.9(7) ?
C61 C63B H63D 117.8(5) ?
C62B C63B H63E 117.3(7) ?
C61 C63B H63E 117.3(5) ?
H63D C63B H63E 114.7 ?

loop_
_geom_bond_atom_site_label_1
_geom_bond_atom_site_label_2
_geom_bond_distance
_geom_bond_publ_flag
O5 C5 1.206(2) yes
O6 C6 1.210(2) yes
C1 C11 1.508(2) yes
C1 C3 1.515(2) yes
C1 C2 1.516(2) yes
C1 C4 1.536(2) yes
C2 C3 1.297(2) yes
C2 C21 1.448(2) yes
C3 C31 1.449(2) yes
C4 C5 1.526(2) yes
C4 C6 1.528(2) yes
C4 H4 0.98 ?
C5 C51 1.473(2) yes
C6 C61 1.467(2) yes
C11 C12 1.389(2) ?
C11 C16 1.388(2) ?
C12 C13 1.387(2) ?
C12 H12 0.93 ?
C13 C14 1.373(2) ?
C13 H13 0.93 ?
C14 C15 1.372(3) ?
C14 H14 0.93 ?
C15 C16 1.376(3) ?
C15 H15 0.93 ?
C16 H16 0.93 ?
C21 C26 1.381(2) ?
C21 C22 1.385(2) ?
C22 C23 1.380(3) ?
C22 H22 0.93 ?
C23 C24 1.352(3) ?
C23 H23 0.93 ?
C24 C25 1.365(3) ?
C24 H24 0.93 ?
C25 C26 1.388(3) ?
C25 H25 0.93 ?
C26 H26 0.93 ?
C31 C32 1.382(2) ?
C31 C36 1.393(2) ?
C32 C33 1.383(2) ?
C32 H32 0.93 ?
C33 C34 1.370(3) ?
C33 H33 0.93 ?
C34 C35 1.360(3) ?
C34 H34 0.93 ?
C35 C36 1.384(2) ?
C35 H35 0.93 ?
C36 H36 0.93 ?
C51 C53 1.478(2) ?
C51 C52 1.479(3) ?
C51 H51 0.98 ?
C52 C53 1.408(4) ?
C52 H521 0.97 ?
C52 H522 0.97 ?
C53 H531 0.97 ?
C53 H532 0.97 ?
C61 C62A 1.478(2) ?
C61 C63B 1.478(2) ?
C61 C63A 1.483(2) ?
C61 C62B 1.483(2) ?
C61 H61A 0.98 ?
C61 H61B 0.98 ?
C62A C63A 1.410(2) ?
C62A H62B 0.97 ?
C62A H62C 0.97 ?
C63A H63B 0.97 ?
C63A H63C 0.97 ?
C62B C63B 1.409(2) ?
C62B H62D 0.97 ?
C62B H62E 0.97 ?
C63B H63D 0.97 ?
C63B H63E 0.97 ?

loop_
_geom_torsion_atom_site_label_1
_geom_torsion_atom_site_label_2
_geom_torsion_atom_site_label_3
_geom_torsion_atom_site_label_4
_geom_torsion
C11 C1 C2 C3 101.84(13)
C3 C1 C2 C3 0.0
C4 C1 C2 C3 -106.60(13)
C11 C1 C2 C21 -69.3(2)
C3 C1 C2 C21 -171.2(2)
C4 C1 C2 C21 82.2(2)
C21 C2 C3 C31 6.8(5)
C1 C2 C3 C31 -163.1(3)
C21 C2 C3 C1 169.9(3)
C1 C2 C3 C1 0.0
C11 C1 C3 C2 -106.68(13)
C2 C1 C3 C2 0.0
C4 C1 C3 C2 105.15(14)
C11 C1 C3 C31 60.7(2)
C2 C1 C3 C31 167.3(2)
C4 C1 C3 C31 -87.5(2)
C11 C1 C4 C5 59.30(15)
C3 C1 C4 C5 -152.32(12)
C2 C1 C4 C5 -93.09(14)
C11 C1 C4 C6 179.54(10)
C3 C1 C4 C6 -32.1(2)
C2 C1 C4 C6 27.1(2)
C6 C4 C5 O5 -104.8(2)
C1 C4 C5 O5 18.4(2)
C6 C4 C5 C51 73.3(2)
C1 C4 C5 C51 -163.55(13)
C5 C4 C6 O6 27.6(2)
C1 C4 C6 O6 -96.79(15)
C5 C4 C6 C61 -150.60(13)
C1 C4 C6 C61 85.04(15)
C3 C1 C11 C12 -138.39(13)
C2 C1 C11 C12 163.98(12)
C4 C1 C11 C12 11.3(2)
C3 C1 C11 C16 39.8(2)
C2 C1 C11 C16 -17.8(2)
C4 C1 C11 C16 -170.50(13)
C16 C11 C12 C13 1.2(2)
C1 C11 C12 C13 179.48(13)
C11 C12 C13 C14 -1.1(2)
C12 C13 C14 C15 -0.2(3)
C13 C14 C15 C16 1.2(3)
C14 C15 C16 C11 -1.0(3)
C12 C11 C16 C15 -0.2(2)
C1 C11 C16 C15 -178.5(2)
C3 C2 C21 C26 -171.7(2)
C1 C2 C21 C26 -7.7(3)
C3 C2 C21 C22 6.8(3)
C1 C2 C21 C22 170.8(2)
C26 C21 C22 C23 0.0(3)
C2 C21 C22 C23 -178.6(2)
C21 C22 C23 C24 -0.7(3)
C22 C23 C24 C25 1.3(4)
C23 C24 C25 C26 -1.2(4)
C22 C21 C26 C25 0.1(3)
C2 C21 C26 C25 178.7(2)
C24 C25 C26 C21 0.5(4)
C2 C3 C31 C32 158.1(3)
C1 C3 C31 C32 3.1(3)
C2 C3 C31 C36 -19.1(3)
C1 C3 C31 C36 -174.0(2)
C36 C31 C32 C33 -0.1(2)
C3 C31 C32 C33 -177.37(14)
C31 C32 C33 C34 0.3(2)
C32 C33 C34 C35 -0.3(3)
C33 C34 C35 C36 0.1(3)
C34 C35 C36 C31 0.1(3)
C32 C31 C36 C35 -0.1(2)
C3 C31 C36 C35 177.1(2)
O5 C5 C51 C53 36.1(3)
C4 C5 C51 C53 -142.0(2)
O5 C5 C51 C52 -28.7(3)
C4 C5 C51 C52 153.2(2)
C5 C51 C52 C53 105.5(2)
C53 C51 C52 C53 0.0000(10)
C51 C52 C53 C51 0.0000(10)
C5 C51 C53 C52 -107.0(2)
C52 C51 C53 C52 0.0000(10)
O6 C6 C61 C62A 2.8(4)
C4 C6 C61 C62A -179.0(4)
O6 C6 C61 C63B -20.7(5)
C4 C6 C61 C63B 157.4(4)
O6 C6 C61 C63A -60.8(4)
C4 C6 C61 C63A 117.4(3)
O6 C6 C61 C62B 43.4(4)
C4 C6 C61 C62B -138.5(4)
C6 C61 C62A C63A -99.8(7)
C63B C61 C62A C63A -3.(3)
C63A C61 C62A C63A 0.000(3)
C62B C61 C62A C63A 167.9(17)
C61 C62A C63A C61 0.000(2)
C6 C61 C63A C62A 110.5(9)
C62A C61 C63A C62A 0.000(2)
C63B C61 C63A C62A 1.5(15)
C62B C61 C63A C62A -7.2(10)
C6 C61 C62B C63B -110.5(7)
C62A C61 C62B C63B -4.0(16)
C63B C61 C62B C63B 0.000(2)
C63A C61 C62B C63B 6.1(8)
C61 C62B C63B C61 0.000(2)
C6 C61 C63B C62B 101.1(6)
C62A C61 C63B C62B 7.(3)
C63A C61 C63B C62B -169.6(14)
C62B C61 C63B C62B 0.000(2)
